data_7050991
loop_
_publ_author_name
'M. Hosseini'
'Veronique Bulach'
'Andre de Cian'
'Marie Hutin'
'Nathalie Kyritsakas'
'Bertrand Zimmer'

_publ_section_title
;
A 3-D network based on porphyrin and copper : an
interplay between coordination bonding, Pi-Pi interactions and H-bonding
;
_journal_name_full 'New Journal of Chemistry'
_journal_year 2002
_chemical_formula_moiety 'C74 H58 Cu N14 O6'
_chemical_formula_sum 'C74 H58 Cu N14 O6'
_chemical_formula_weight 1302.92
_space_group_IT_number 2
_space_group_name_Hall '-P 1'
_space_group_name_H-M_alt 'P -1'
_symmetry_cell_setting triclinic
_symmetry_space_group_name_Hall '-P 1'
_symmetry_space_group_name_H-M 'P -1'
_cell_angle_alpha 76.117(5)
_cell_angle_beta 82.625(5)
_cell_angle_gamma 65.319(5)
_cell_formula_units_Z 1
_cell_length_a 11.0102(2)
_cell_length_b 11.3676(2)
_cell_length_c 13.6847(3)
_cell_measurement_temperature 173
_cell_volume 1510.07(5)
_diffrn_ambient_temperature 173
_exptl_crystal_density_diffrn 1.43
_cod_original_sg_symbol_H-M P-1
_cod_database_code 7050991

loop_
_symmetry_equiv_pos_as_xyz
x,y,z
-x,-y,-z

loop_
_atom_site_aniso_label
_atom_site_aniso_U_11
_atom_site_aniso_U_22
_atom_site_aniso_U_33
_atom_site_aniso_U_12
_atom_site_aniso_U_13
_atom_site_aniso_U_23
_atom_site_aniso_type_symbol
CU 0.0257(2) 0.0213(2) 0.0162(2) -0.0093(1) -0.0062(2) -0.0011(2) Cu
N1 0.0236(9) 0.0217(9) 0.0137(9) -0.0098(6) -0.0036(8) -0.0005(7) N
C1 0.029(1) 0.024(1) 0.016(1) -0.0142(7) -0.003(1) 0.0001(9) C
C2 0.034(1) 0.024(1) 0.026(1) -0.0085(9) -0.007(1) -0.004(1) C
C3 0.035(1) 0.023(1) 0.024(1) -0.0093(9) -0.010(1) 0.002(1) C
C4 0.024(1) 0.023(1) 0.018(1) -0.0092(7) -0.0038(9) -0.0010(9) C
C5 0.024(1) 0.024(1) 0.016(1) -0.0111(7) -0.0043(9) 0.0025(9) C
C6 0.022(1) 0.026(1) 0.010(1) -0.0116(7) 0.0000(9) -0.0009(9) C
N2 0.0237(8) 0.0186(8) 0.0165(9) -0.0098(6) -0.0009(8) -0.0022(7) N
C7 0.021(1) 0.027(1) 0.017(1) -0.0113(7) 0.0010(9) -0.0036(9) C
C8 0.026(1) 0.029(1) 0.017(1) -0.0113(8) -0.004(1) -0.0043(9) C
C9 0.022(1) 0.032(1) 0.015(1) -0.0100(8) -0.0036(9) -0.0018(9) C
C10 0.026(1) 0.019(1) 0.016(1) -0.0081(7) -0.0042(9) -0.0006(9) C
C11 0.030(1) 0.032(1) 0.025(1) -0.0155(8) -0.007(1) -0.001(1) C
C12 0.043(1) 0.029(1) 0.023(1) -0.0195(8) -0.002(1) 0.000(1) C
C13 0.041(1) 0.025(1) 0.020(1) -0.0101(9) -0.010(1) 0.002(1) C
C14 0.027(1) 0.030(1) 0.022(1) -0.0084(8) -0.007(1) -0.001(1) C
C15 0.027(1) 0.025(1) 0.018(1) -0.0105(8) -0.001(1) -0.0030(9) C
N3 0.0251(9) 0.035(1) 0.018(1) -0.0156(7) -0.0006(8) 0.0013(8) N
C16 0.025(1) 0.034(1) 0.021(1) -0.0120(8) -0.003(1) -0.000(1) C
O1 0.0452(9) 0.0506(9) 0.0245(9) -0.0285(6) 0.0038(8) -0.0085(8) O
C17 0.024(1) 0.029(1) 0.025(1) -0.0102(8) -0.001(1) -0.003(1) C
C18 0.049(1) 0.071(2) 0.030(2) -0.0422(9) -0.004(1) -0.000(1) C
C19 0.055(1) 0.073(2) 0.027(2) -0.044(1) -0.003(1) 0.006(1) C
N4 0.036(1) 0.041(1) 0.029(1) -0.0217(7) -0.001(1) -0.001(1) N
C20 0.050(1) 0.056(1) 0.030(1) -0.0358(9) 0.001(1) -0.010(1) C
C21 0.044(1) 0.047(1) 0.026(1) -0.0279(9) 0.004(1) -0.007(1) C
C22 0.026(1) 0.024(1) 0.018(1) -0.0123(7) -0.003(1) -0.0009(9) C
C23 0.026(1) 0.023(1) 0.022(1) -0.0092(8) -0.009(1) -0.0013(9) C
C24 0.037(1) 0.031(1) 0.026(1) -0.0167(8) -0.007(1) -0.002(1) C
C25 0.044(1) 0.035(1) 0.039(2) -0.0220(9) -0.010(1) -0.004(1) C
C26 0.043(1) 0.031(1) 0.043(1) -0.0138(9) -0.012(1) -0.013(1) C
C27 0.035(1) 0.035(1) 0.025(1) -0.0107(9) -0.007(1) -0.009(1) C
C28 0.026(1) 0.025(1) 0.021(1) -0.0099(8) -0.004(1) -0.0032(9) C
N5 0.038(1) 0.032(1) 0.022(1) -0.0176(7) 0.0024(9) -0.0083(8) N
C29 0.028(1) 0.037(1) 0.024(1) -0.0107(9) -0.005(1) -0.004(1) C
O2 0.053(1) 0.042(1) 0.030(1) -0.0174(8) 0.0088(9) -0.0101(8) O
C30 0.035(1) 0.042(1) 0.019(1) -0.0210(8) -0.004(1) -0.002(1) C
C31 0.033(1) 0.059(2) 0.023(1) -0.021(1) -0.001(1) -0.004(1) C
C32 0.052(1) 0.067(2) 0.031(2) -0.0407(9) -0.003(1) 0.003(1) C
N6 0.068(1) 0.054(1) 0.043(1) -0.0399(8) -0.016(1) 0.007(1) N
C33 0.048(1) 0.039(1) 0.045(2) -0.022(1) -0.013(1) 0.001(1) C
C34 0.037(1) 0.040(1) 0.031(1) -0.0192(9) -0.002(1) -0.002(1) C
N7 0.043(1) 0.046(1) 0.030(1) -0.0166(9) 0.004(1) -0.010(1) N
C35 0.076(2) 0.085(2) 0.056(2) -0.015(2) -0.012(2) -0.035(2) C
C36 0.056(2) 0.076(2) 0.060(2) -0.037(1) 0.011(2) -0.007(2) C
C37 0.053(2) 0.050(2) 0.039(2) -0.024(1) 0.006(1) -0.012(1) C
O3 0.076(1) 0.069(1) 0.032(1) -0.028(1) -0.001(1) -0.011(1) O

loop_
_atom_site_label
_atom_site_fract_x
_atom_site_fract_y
_atom_site_fract_z
_atom_site_U_iso_or_equiv
_atom_site_occupancy
_atom_site_thermal_displace_type
_atom_site_calc_flag
_atom_site_calc_attached_atom
_atom_site_type_symbol
CU 1.0000 0.0000 1.0000 0.0207(2) 0.500 Uani ? ? Cu
N1 1.1051(2) -0.1962(2) 1.0153(1) 0.0191(9) 1.000 Uani ? ? N
C1 1.1136(2) -0.2752(2) 0.9503(2) 0.023(1) 1.000 Uani ? ? C
C2 1.2086(3) -0.4086(3) 0.9850(2) 0.028(1) 1.000 Uani ? ? C
C3 1.2554(3) -0.4107(2) 1.0718(2) 0.027(1) 1.000 Uani ? ? C
C4 1.1916(2) -0.2799(2) 1.0913(2) 0.021(1) 1.000 Uani ? ? C
C5 1.2192(2) -0.2424(2) 1.1736(2) 0.021(1) 1.000 Uani ? ? C
C6 1.1684(2) -0.1129(2) 1.1878(2) 0.018(1) 1.000 Uani ? ? C
N2 1.0766(2) -0.0043(2) 1.1271(1) 0.0194(9) 1.000 Uani ? ? N
C7 1.0539(2) 0.1025(2) 1.1693(2) 0.021(1) 1.000 Uani ? ? C
C8 1.1368(2) 0.0589(2) 1.2560(2) 0.024(1) 1.000 Uani ? ? C
C9 1.2039(2) -0.0721(2) 1.2679(2) 0.022(1) 1.000 Uani ? ? C
C10 1.3002(2) -0.3508(2) 1.2556(2) 0.020(1) 1.000 Uani ? ? C
C11 1.2422(2) -0.4329(3) 1.3139(2) 0.029(1) 1.000 Uani ? ? C
C12 1.3063(3) -0.5329(3) 1.3941(2) 0.030(1) 1.000 Uani ? ? C
C13 1.4341(3) -0.5520(3) 1.4154(2) 0.027(1) 1.000 Uani ? ? C
C14 1.4940(2) -0.4734(3) 1.3582(2) 0.026(1) 1.000 Uani ? ? C
C15 1.4286(2) -0.3718(2) 1.2789(2) 0.023(1) 1.000 Uani ? ? C
N3 1.4946(2) -0.2907(2) 1.2220(2) 0.025(1) 1.000 Uani ? ? N
C16 1.5481(2) -0.2300(3) 1.2674(2) 0.026(1) 1.000 Uani ? ? C
O1 1.5353(2) -0.2311(2) 1.3572(1) 0.0383(9) 1.000 Uani ? ? O
C17 1.6306(2) -0.1617(3) 1.2023(2) 0.026(1) 1.000 Uani ? ? C
C18 1.6278(3) -0.1239(3) 1.0988(2) 0.047(1) 1.000 Uani ? ? C
C19 1.7138(3) -0.0658(3) 1.0489(2) 0.047(1) 1.000 Uani ? ? C
N4 1.8000(2) -0.0455(2) 1.0940(2) 0.035(1) 1.000 Uani ? ? N
C20 1.7986(3) -0.0796(3) 1.1931(2) 0.044(1) 1.000 Uani ? ? C
C21 1.7169(3) -0.1354(3) 1.2492(2) 0.038(1) 1.000 Uani ? ? C
C22 0.9625(2) 0.2319(2) 1.1368(2) 0.022(1) 1.000 Uani ? ? C
C23 0.9421(2) 0.3325(2) 1.1981(2) 0.024(1) 1.000 Uani ? ? C
C24 0.9775(3) 0.4389(3) 1.1565(2) 0.031(1) 1.000 Uani ? ? C
C25 0.9565(3) 0.5364(3) 1.2089(2) 0.039(1) 1.000 Uani ? ? C
C26 0.9011(3) 0.5261(3) 1.3059(2) 0.038(1) 1.000 Uani ? ? C
C27 0.8663(3) 0.4218(3) 1.3492(2) 0.031(1) 1.000 Uani ? ? C
C28 0.8856(2) 0.3245(2) 1.2966(2) 0.024(1) 1.000 Uani ? ? C
N5 0.8542(2) 0.2142(2) 1.3392(2) 0.030(1) 1.000 Uani ? ? N
C29 0.7985(3) 0.1829(3) 1.4315(2) 0.029(1) 1.000 Uani ? ? C
O2 0.7523(2) 0.2563(2) 1.4913(1) 0.041(1) 1.000 Uani ? ? O
C30 0.7995(3) 0.0467(3) 1.4561(2) 0.030(1) 1.000 Uani ? ? C
C31 0.6898(3) 0.0276(3) 1.5079(2) 0.036(1) 1.000 Uani ? ? C
C32 0.6954(3) -0.1003(3) 1.5322(2) 0.048(1) 1.000 Uani ? ? C
N6 0.8004(3) -0.2065(2) 1.5137(2) 0.054(1) 1.000 Uani ? ? N
C33 0.9054(3) -0.1866(3) 1.4654(2) 0.044(2) 1.000 Uani ? ? C
C34 0.9082(3) -0.0633(3) 1.4351(2) 0.036(1) 1.000 Uani ? ? C
N7 1.4858(2) 0.2431(2) 1.1584(2) 0.039(1) 1.000 Uani ? ? N
C35 1.5603(4) 0.2241(4) 1.2437(3) 0.071(2) 1.000 Uani ? ? C
C36 1.3610(3) 0.2267(4) 1.1799(3) 0.063(2) 1.000 Uani ? ? C
C37 1.5299(3) 0.2715(3) 1.0654(2) 0.047(2) 1.000 Uani ? ? C
O3 1.4722(2) 0.2919(2) 0.9892(2) 0.055(1) 1.000 Uani ? ? O
H1 1.2334 -0.4811 0.9528 0.0375 1.000 Uiso calc C2 H
H2 1.3191 -0.4855 1.1128 0.0370 1.000 Uiso calc C3 H
H3 1.1423 0.1133 1.2967 0.0309 1.000 Uiso calc C8 H
H4 1.2642 -0.1282 1.3198 0.0306 1.000 Uiso calc C9 H
H5 1.1554 -0.4203 1.2982 0.0364 1.000 Uiso calc C11 H
H6 1.2639 -0.5869 1.4336 0.0400 1.000 Uiso calc C12 H
H7 1.4800 -0.6199 1.4699 0.0391 1.000 Uiso calc C13 H
H8 1.5819 -0.4885 1.3730 0.0359 1.000 Uiso calc C14 H
H9 1.5685 -0.1372 1.0622 0.0591 1.000 Uiso calc C18 H
H10 1.7100 -0.0389 0.9777 0.0624 1.000 Uiso calc C19 H
H11 1.8583 -0.0643 1.2278 0.0522 1.000 Uiso calc C20 H
H12 1.7198 -0.1561 1.3206 0.0470 1.000 Uiso calc C21 H
H13 0.9829 -0.4447 0.9094 0.0396 1.000 Uiso calc ? H
H14 1.0203 -0.6091 0.8211 0.0478 1.000 Uiso calc ? H
H15 1.1130 -0.5919 0.6573 0.0483 1.000 Uiso calc ? H
H16 1.1713 -0.4160 0.5842 0.0415 1.000 Uiso calc ? H
H17 1.3861 -0.0995 0.4739 0.0496 1.000 Uiso calc ? H
H18 1.3814 0.1127 0.4357 0.0603 1.000 Uiso calc ? H
H19 1.0181 0.2609 0.5487 0.0562 1.000 Uiso calc ? H
H20 1.0153 0.0536 0.6003 0.0458 1.000 Uiso calc ? H
H21 1.5126 0.2046 1.3040 0.0952 1.000 Uiso calc C35 H
H22 1.6450 0.1527 1.2416 0.0952 1.000 Uiso calc C35 H
H23 1.5725 0.3024 1.2422 0.0952 1.000 Uiso calc C35 H
H24 1.3462 0.2067 1.2508 0.0816 1.000 Uiso calc C36 H
H25 1.2897 0.3062 1.1514 0.0816 1.000 Uiso calc C36 H
H26 1.3652 0.1564 1.1518 0.0816 1.000 Uiso calc C36 H
H27 1.5012 -0.2791 1.1507 0.0339 1.000 Uiso calc N3 H
H28 1.1252 -0.1524 0.7028 0.0381 1.000 Uiso calc ? H
H29 1.6148 0.2765 1.0571 0.0606 1.000 Uiso calc C37 H

loop_
_geom_bond_atom_site_label_1
_geom_bond_atom_site_label_2
_geom_bond_distance
_geom_bond_site_symmetry_1
_geom_bond_site_symmetry_2
_geom_bond_publ_flag
CU N1 2.010(2) . . ?
CU N2 2.011(2) . . ?
N1 C1 1.379(3) . . ?
N1 C4 1.384(3) . . ?
C1 C2 1.441(4) . . ?
C1 C4 2.191(4) . . ?
C2 C3 1.346(4) . . ?
C3 C4 1.430(4) . . ?
C4 C5 1.404(4) . . ?
C5 C6 1.393(4) . . ?
C5 C10 1.499(4) . . ?
C6 N2 1.384(3) . . ?
C6 C9 1.441(4) . . ?
N2 C7 1.383(4) . . ?
C7 C8 1.451(4) . . ?
C7 C22 1.392(4) . . ?
C8 C9 1.336(4) . . ?
C10 C11 1.387(4) . . ?
C10 C15 1.398(4) . . ?
C11 C12 1.388(4) . . ?
C12 C13 1.389(4) . . ?
C13 C14 1.367(4) . . ?
C14 C15 1.391(4) . . ?
C15 N3 1.433(3) . . ?
N3 C16 1.360(4) . . ?
C16 O1 1.217(3) . . ?
C16 C17 1.507(4) . . ?
C17 C18 1.378(4) . . ?
C17 C21 1.376(4) . . ?
C18 C19 1.392(4) . . ?
C19 N4 1.317(4) . . ?
N4 C20 1.318(4) . . ?
C20 C21 1.366(4) . . ?
C22 C23 1.503(4) . . ?
C23 C24 1.395(4) . . ?
C23 C28 1.409(4) . . ?
C24 C25 1.385(4) . . ?
C25 C26 1.388(5) . . ?
C26 C27 1.374(4) . . ?
C27 C28 1.390(4) . . ?
C28 N5 1.412(4) . . ?
N5 C29 1.366(4) . . ?
C29 O2 1.220(4) . . ?
C29 C30 1.500(4) . . ?
C30 C31 1.390(4) . . ?
C30 C34 1.383(5) . . ?
C31 C32 1.388(5) . . ?
C32 N6 1.328(5) . . ?
N6 C33 1.333(5) . . ?
C33 C34 1.375(5) . . ?
N7 C35 1.435(5) . . ?
N7 C36 1.447(5) . . ?
N7 C37 1.317(4) . . ?
C37 O3 1.215(4) . . ?
